data_4342336
loop_
_publ_author_name
'Jany, Thomas'
'Moreth, Alexander'
'Gruschka, Claudia'
'Sischka, Andy'
'Spiering, Andre'
'Dieding, Mareike'
'Wang, Ying'
'Samo, Susan Haji'
'Stammler, Anja'
'B\"ogge, Hartmut'
'Fischer von Mollard, Gabriele'
'Anselmetti, Dario'
'Glaser, Thorsten'

_publ_section_title
;
 Rational design of a cytotoxic dinuclear cu2 complex that binds by
 molecular recognition at two neighboring phosphates of the DNA backbone.
;
_journal_issue 6
_journal_name_full 'Inorganic chemistry'
_journal_page_first 2679
_journal_page_last 2690
_journal_paper_doi 10.1021/ic5028465
_journal_volume 54
_journal_year 2015
_chemical_absolute_configuration ad
_chemical_formula_moiety 'C44 H46 Cu2 N6 O6 , 9.75(H2 O) , C2 H3 N'
_chemical_formula_sum 'C46 H68.5 Cu2 N7 O15.75'
_chemical_formula_weight 1098.66
_chemical_name_systematic
; 
 ? 
;
_space_group_IT_number 19
_symmetry_cell_setting orthorhombic
_symmetry_space_group_name_Hall 'P 2ac 2ab'
_symmetry_space_group_name_H-M 'P 21 21 21'
_atom_sites_solution_hydrogens geom
_atom_sites_solution_primary direct
_atom_sites_solution_secondary difmap
_audit_creation_method SHELXL-97
_cell_angle_alpha 90.00
_cell_angle_beta 90.00
_cell_angle_gamma 90.00
_cell_formula_units_Z 4
_cell_length_a 10.9107(16)
_cell_length_b 15.793(2)
_cell_length_c 31.758(5)
_cell_measurement_reflns_used 9944
_cell_measurement_temperature 100(2)
_cell_measurement_theta_max 27.00
_cell_measurement_theta_min 3.43
_cell_volume 5472.3(14)
_computing_cell_refinement 'APEX2 v2009.11-0 (Bruker AXS, 2009)'
_computing_data_collection 'APEX2 v2009.11-0 (Bruker AXS, 2009)'
_computing_data_reduction 'SAINT (Bruker AXS, 2009)'
_computing_molecular_graphics 'DIAMOND 2.1 (Crystal Impact, 2001)'
_computing_publication_material 'SHELXL-97 (Sheldrick, 2008)'
_computing_structure_refinement 'SHELXL-97 (Sheldrick, 2008)'
_computing_structure_solution 'SHELXS-97 (Sheldrick, 2008)'
_diffrn_ambient_temperature 100(2)
_diffrn_measured_fraction_theta_full 0.993
_diffrn_measured_fraction_theta_max 0.993
_diffrn_measurement_device 'Bruker KAPPA APEX II'
_diffrn_measurement_device_type 'four circle diffractometer'
_diffrn_measurement_method 'omega- and phi-scans'
_diffrn_radiation_monochromator 'graphite monochromator'
_diffrn_radiation_source 'fine focus sealed tube'
_diffrn_radiation_type MoK\a
_diffrn_radiation_wavelength 0.71073
_diffrn_reflns_av_R_equivalents 0.0421
_diffrn_reflns_av_sigmaI/netI 0.0415
_diffrn_reflns_limit_h_max 11
_diffrn_reflns_limit_h_min -13
_diffrn_reflns_limit_k_max 20
_diffrn_reflns_limit_k_min -20
_diffrn_reflns_limit_l_max 40
_diffrn_reflns_limit_l_min -40
_diffrn_reflns_number 57003
_diffrn_reflns_theta_full 27.00
_diffrn_reflns_theta_max 27.00
_diffrn_reflns_theta_min 3.43
_diffrn_standards_decay_% 0
_diffrn_standards_interval_count 0
_diffrn_standards_interval_time 0
_diffrn_standards_number 0
_exptl_absorpt_coefficient_mu 0.847
_exptl_absorpt_correction_T_max 0.8907
_exptl_absorpt_correction_T_min 0.7453
_exptl_absorpt_correction_type multi-scan
_exptl_absorpt_process_details 'SADABS 2008/1 (Bruker AXS, 2008)'
_exptl_crystal_colour blue
_exptl_crystal_density_diffrn 1.334
_exptl_crystal_density_method 'not measured'
_exptl_crystal_description rhomb
_exptl_crystal_F_000 2310
_exptl_crystal_size_max 0.37
_exptl_crystal_size_mid 0.23
_exptl_crystal_size_min 0.14
_refine_diff_density_max 0.692
_refine_diff_density_min -0.458
_refine_diff_density_rms 0.081
_refine_ls_abs_structure_details 'Flack H D (1983), Acta Cryst. A39, 876-881'
_refine_ls_abs_structure_Flack -0.003(10)
_refine_ls_extinction_method none
_refine_ls_goodness_of_fit_ref 1.051
_refine_ls_hydrogen_treatment constr
_refine_ls_matrix_type full
_refine_ls_number_parameters 710
_refine_ls_number_reflns 11883
_refine_ls_number_restraints 24
_refine_ls_restrained_S_all 1.056
_refine_ls_R_factor_all 0.0521
_refine_ls_R_factor_gt 0.0436
_refine_ls_shift/su_max 0.001
_refine_ls_shift/su_mean 0.000
_refine_ls_structure_factor_coef Fsqd
_refine_ls_weighting_details 'calc w=1/[\s^2^(Fo^2^)+(0.0883P)^2^+0.1969P] where P=(Fo^2^+2Fc^2^)/3'
_refine_ls_weighting_scheme calc
_refine_ls_wR_factor_gt 0.1193
_refine_ls_wR_factor_ref 0.1243
_reflns_number_gt 10494
_reflns_number_total 11883
_reflns_threshold_expression >2sigma(I)
_cod_data_source_file ic5028465_si_002.cif
_cod_data_source_block g2000
_cod_depositor_comments 'Adding full bibliography for 4342336.cif.'
_cod_original_sg_symbol_H-M P2(1)2(1)2(1)
_cod_original_formula_sum 'C46 H68.50 Cu2 N7 O15.75'
_cod_database_code 4342336
_vrf
;
The compound crystallizes with 9.75 solvent water molecules per formula 
unit, which are disordered over 15 positions. The hydrogen atoms of 
these water molecules could not be located and refined. This accounts 
for all "checkcif" alerts of the type :
"Isolated Oxygen Atom (H-atoms Missing ?)",
"Isolated Disordered Oxygen Atom (No H's ?)", 
"Atom O14W    (Anion/Solvent) ADP max/min Ratio"
and for all alerts related to the difference between the reported 
and the calculated formula.
The alert "Low   'Solvent' Ueq as Compared to Neighbors of C2L" 
is probably caused by an unresolved slight disorder of the MeCN solvent 
molecule. 
;

loop_
_symmetry_equiv_pos_as_xyz
'x, y, z'
'x+1/2, -y+1/2, -z'
'-x, y+1/2, -z+1/2'
'-x+1/2, -y, z+1/2'

loop_
_atom_site_label
_atom_site_type_symbol
_atom_site_fract_x
_atom_site_fract_y
_atom_site_fract_z
_atom_site_U_iso_or_equiv
_atom_site_adp_type
_atom_site_occupancy
_atom_site_symmetry_multiplicity
_atom_site_calc_flag
_atom_site_refinement_flags
Cu1 Cu 0.58793(4) 0.58802(2) 0.593127(11) 0.02666(10) Uani 1 1 d .
Cu2 Cu 0.62687(3) 0.40079(2) 0.417775(10) 0.02172(9) Uani 1 1 d .
O1 O 0.6721(2) 0.50631(13) 0.54130(6) 0.0255(4) Uani 1 1 d .
O3 O 0.6511(2) 0.51031(13) 0.46522(6) 0.0252(5) Uani 1 1 d .
O61 O 0.4303(2) 0.63608(14) 0.57475(7) 0.0326(5) Uani 1 1 d .
O62 O 0.4526(3) 0.68397(18) 0.63962(8) 0.0431(6) Uani 1 1 d .
O63 O 0.5507(2) 0.29600(13) 0.43860(7) 0.0270(5) Uani 1 1 d .
O64 O 0.6102(2) 0.26577(15) 0.37385(8) 0.0376(6) Uani 1 1 d .
N1 N 0.7242(3) 0.56477(17) 0.63435(8) 0.0305(6) Uani 1 1 d .
N2 N 0.5140(3) 0.48255(17) 0.62036(8) 0.0304(6) Uani 1 1 d .
N3 N 0.6998(3) 0.68740(15) 0.57659(8) 0.0266(6) Uani 1 1 d .
N4 N 0.7088(3) 0.46672(16) 0.37131(8) 0.0247(5) Uani 1 1 d .
N5 N 0.4729(3) 0.45143(16) 0.39339(8) 0.0265(6) Uani 1 1 d .
N6 N 0.8001(3) 0.36029(15) 0.42965(8) 0.0236(5) Uani 1 1 d .
C1 C 0.7940(3) 0.52413(18) 0.53898(10) 0.0225(6) Uani 1 1 d .
C2 C 0.8662(3) 0.52733(18) 0.57450(10) 0.0274(7) Uani 1 1 d .
C3 C 0.9919(3) 0.55008(19) 0.57019(11) 0.0302(7) Uani 1 1 d .
H3 H 1.0421 0.5525 0.5946 0.036 Uiso 1 1 calc R
C4 C 1.0421(3) 0.56856(19) 0.53192(11) 0.0300(7) Uani 1 1 d .
H4 H 1.1261 0.5838 0.5301 0.036 Uiso 1 1 calc R
C5 C 0.9698(3) 0.56526(18) 0.49475(10) 0.0262(6) Uani 1 1 d .
C6 C 0.8447(3) 0.54232(17) 0.49874(10) 0.0235(6) Uani 1 1 d .
C7 C 0.7686(3) 0.53846(18) 0.46153(10) 0.0230(6) Uani 1 1 d .
C8 C 0.8162(3) 0.55949(18) 0.42272(10) 0.0255(6) Uani 1 1 d .
C9 C 0.9422(3) 0.58266(18) 0.42015(11) 0.0307(7) Uani 1 1 d .
H9 H 0.9756 0.5966 0.3934 0.037 Uiso 1 1 calc R
C10 C 1.0160(3) 0.5856(2) 0.45435(11) 0.0328(7) Uani 1 1 d .
H10 H 1.0995 0.6014 0.4512 0.039 Uiso 1 1 calc R
C11 C 0.8145(3) 0.5023(2) 0.61648(10) 0.0304(7) Uani 1 1 d .
H11A H 0.8829 0.4954 0.6367 0.036 Uiso 1 1 calc R
H11B H 0.7736 0.4467 0.6136 0.036 Uiso 1 1 calc R
C12 C 0.6643(4) 0.5284(2) 0.67184(10) 0.0362(8) Uani 1 1 d .
H12A H 0.6256 0.5739 0.6886 0.043 Uiso 1 1 calc R
H12B H 0.7259 0.4996 0.6897 0.043 Uiso 1 1 calc R
C13 C 0.5679(4) 0.4655(2) 0.65771(11) 0.0363(8) Uani 1 1 d .
C14 C 0.5346(4) 0.3957(3) 0.68200(11) 0.0476(10) Uani 1 1 d .
H14 H 0.5744 0.3842 0.7080 0.057 Uiso 1 1 calc R
C15 C 0.4423(5) 0.3439(3) 0.66728(13) 0.0534(12) Uani 1 1 d .
H15 H 0.4157 0.2970 0.6836 0.064 Uiso 1 1 calc R
C16 C 0.3888(4) 0.3601(2) 0.62898(13) 0.0439(9) Uani 1 1 d .
H16 H 0.3264 0.3237 0.6185 0.053 Uiso 1 1 calc R
C17 C 0.4259(4) 0.4292(2) 0.60573(11) 0.0361(8) Uani 1 1 d .
C18 C 0.3740(4) 0.4463(3) 0.56348(12) 0.0466(9) Uani 1 1 d .
H18A H 0.3372 0.5029 0.5631 0.070 Uiso 1 1 calc R
H18B H 0.3110 0.4039 0.5570 0.070 Uiso 1 1 calc R
H18C H 0.4393 0.4433 0.5423 0.070 Uiso 1 1 calc R
C22 C 0.7838(4) 0.6466(2) 0.64402(12) 0.0389(9) Uani 1 1 d .
H22A H 0.8681 0.6365 0.6544 0.047 Uiso 1 1 calc R
H22B H 0.7374 0.6762 0.6664 0.047 Uiso 1 1 calc R
C23 C 0.7883(4) 0.7014(2) 0.60505(11) 0.0315(7) Uani 1 1 d .
C24 C 0.8780(4) 0.7627(2) 0.60051(11) 0.0352(8) Uani 1 1 d .
H24 H 0.9366 0.7728 0.6220 0.042 Uiso 1 1 calc R
C25 C 0.8790(4) 0.8090(2) 0.56320(12) 0.0365(8) Uani 1 1 d .
H25 H 0.9382 0.8522 0.5588 0.044 Uiso 1 1 calc R
C26 C 0.7935(3) 0.7914(2) 0.53294(11) 0.0319(7) Uani 1 1 d .
H26 H 0.7960 0.8205 0.5068 0.038 Uiso 1 1 calc R
C27 C 0.7024(3) 0.73094(19) 0.54022(10) 0.0290(7) Uani 1 1 d .
C28 C 0.6055(3) 0.7127(2) 0.50797(10) 0.0320(7) Uani 1 1 d .
H28A H 0.5912 0.6515 0.5065 0.048 Uiso 1 1 calc R
H28B H 0.6327 0.7333 0.4804 0.048 Uiso 1 1 calc R
H28C H 0.5293 0.7414 0.5159 0.048 Uiso 1 1 calc R
C31 C 0.7378(4) 0.55622(19) 0.38428(10) 0.0301(7) Uani 1 1 d .
H31A H 0.7805 0.5853 0.3609 0.036 Uiso 1 1 calc R
H31B H 0.6603 0.5869 0.3898 0.036 Uiso 1 1 calc R
C32 C 0.6189(4) 0.4682(2) 0.33635(10) 0.0340(7) Uani 1 1 d .
H32A H 0.6227 0.4142 0.3206 0.041 Uiso 1 1 calc R
H32B H 0.6391 0.5148 0.3167 0.041 Uiso 1 1 calc R
C33 C 0.4918(4) 0.4809(2) 0.35360(11) 0.0349(8) Uani 1 1 d .
C34 C 0.3981(4) 0.5167(3) 0.33051(13) 0.0536(11) Uani 1 1 d .
H34 H 0.4137 0.5379 0.3030 0.064 Uiso 1 1 calc R
C35 C 0.2833(5) 0.5217(4) 0.34711(16) 0.0615(13) Uani 1 1 d .
H35 H 0.2180 0.5450 0.3311 0.074 Uiso 1 1 calc R
C36 C 0.2619(4) 0.4918(2) 0.38868(14) 0.0442(9) Uani 1 1 d .
H36 H 0.1824 0.4940 0.4009 0.053 Uiso 1 1 calc R
C37 C 0.3613(3) 0.4590(2) 0.41093(11) 0.0327(7) Uani 1 1 d .
C38 C 0.3466(4) 0.4307(3) 0.45546(12) 0.0417(9) Uani 1 1 d .
H38A H 0.4056 0.4606 0.4733 0.063 Uiso 1 1 calc R
H38B H 0.3613 0.3696 0.4573 0.063 Uiso 1 1 calc R
H38C H 0.2632 0.4432 0.4650 0.063 Uiso 1 1 calc R
C42 C 0.8211(3) 0.4194(2) 0.35973(9) 0.0287(7) Uani 1 1 d .
H42A H 0.8820 0.4592 0.3478 0.034 Uiso 1 1 calc R
H42B H 0.8008 0.3772 0.3378 0.034 Uiso 1 1 calc R
C43 C 0.8756(3) 0.37516(18) 0.39685(9) 0.0266(6) Uani 1 1 d .
C44 C 0.9956(3) 0.3473(2) 0.39677(11) 0.0340(8) Uani 1 1 d .
H44 H 1.0471 0.3581 0.3733 0.041 Uiso 1 1 calc R
C45 C 1.0399(3) 0.3035(2) 0.43132(12) 0.0386(8) Uani 1 1 d .
H45 H 1.1215 0.2824 0.4315 0.046 Uiso 1 1 calc R
C46 C 0.9643(3) 0.2911(2) 0.46526(11) 0.0323(7) Uani 1 1 d .
H46 H 0.9940 0.2626 0.4895 0.039 Uiso 1 1 calc R
C47 C 0.8429(3) 0.32036(19) 0.46412(10) 0.0269(7) Uani 1 1 d .
C48 C 0.7598(3) 0.3069(2) 0.50034(10) 0.0308(7) Uani 1 1 d .
H48A H 0.7101 0.3578 0.5048 0.046 Uiso 1 1 calc R
H48B H 0.8084 0.2954 0.5257 0.046 Uiso 1 1 calc R
H48C H 0.7060 0.2586 0.4946 0.046 Uiso 1 1 calc R
C61 C 0.3912(3) 0.6776(2) 0.60638(11) 0.0322(7) Uani 1 1 d .
C62 C 0.2664(4) 0.7174(2) 0.60301(13) 0.0397(8) Uani 1 1 d .
H62A H 0.2506 0.7518 0.6281 0.060 Uiso 1 1 calc R
H62B H 0.2041 0.6730 0.6008 0.060 Uiso 1 1 calc R
H62C H 0.2632 0.7536 0.5779 0.060 Uiso 1 1 calc R
C63 C 0.5675(3) 0.24357(19) 0.40871(11) 0.0302(7) Uani 1 1 d .
C64 C 0.5356(4) 0.1528(2) 0.41740(14) 0.0444(9) Uani 1 1 d .
H64A H 0.5786 0.1162 0.3973 0.067 Uiso 1 1 calc R
H64B H 0.4469 0.1448 0.4144 0.067 Uiso 1 1 calc R
H64C H 0.5603 0.1381 0.4461 0.067 Uiso 1 1 calc R
C1L C 0.3319(10) 0.2906(5) 0.30549(19) 0.117(3) Uani 1 1 d .
H1LA H 0.3978 0.3325 0.3077 0.175 Uiso 1 1 calc R
H1LB H 0.2598 0.3167 0.2925 0.175 Uiso 1 1 calc R
H1LC H 0.3595 0.2429 0.2881 0.175 Uiso 1 1 calc R
C2L C 0.3005(5) 0.2605(3) 0.34691(17) 0.0619(13) Uani 1 1 d .
N1L N 0.2799(4) 0.2378(4) 0.37926(17) 0.0771(14) Uani 1 1 d .
O1W O 0.3450(5) 0.7033(3) 0.71678(14) 0.1065(16) Uani 1 1 d .
O2W O 0.2867(7) 0.8731(4) 0.72544(18) 0.130(2) Uani 1 1 d .
O3W O 0.5029(8) 0.6249(6) 0.77181(19) 0.170(3) Uani 1 1 d .
O4W O 0.4989(7) 0.4542(4) 0.79223(17) 0.139(3) Uani 1 1 d .
O5W O 0.9142(6) 0.4177(5) 0.7314(2) 0.116(3) Uani 0.75 1 d P
O6W O -0.2671(10) 0.6726(6) 0.75768(17) 0.160(4) Uani 0.75 1 d PU
O7W O 0.3998(7) 0.3064(6) 0.8151(3) 0.145(3) Uani 0.75 1 d P
O8W O 0.0983(16) 0.3019(10) 0.7009(4) 0.123(5) Uani 0.50 1 d P
O8WB O 0.1113(11) 0.3549(7) 0.6896(3) 0.087(3) Uani 0.50 1 d P
O9WA O -0.0644(10) 0.5986(9) 0.7398(3) 0.044(2) Uani 0.25 1 d P
O9WB O -0.0364(9) 0.5533(7) 0.7217(3) 0.033(2) Uani 0.25 1 d P
O10W O 0.1775(18) 0.5200(10) 0.6493(5) 0.086(5) Uani 0.25 1 d P
O11W O 0.1723(17) 0.5134(11) 0.6993(8) 0.107(7) Uani 0.25 1 d P
O12W O 0.1060(8) 0.6502(5) 0.7019(3) 0.075(2) Uani 0.50 1 d P
O13W O 0.0070(9) 0.8040(5) 0.6940(2) 0.083(3) Uani 0.50 1 d PU
O14W O 0.2176(15) 0.3089(7) 0.7744(5) 0.073(4) Uani 0.25 1 d PU
O15W O 0.0714(16) 0.5794(9) 0.7104(4) 0.068(4) Uani 0.25 1 d PU

loop_
_atom_site_aniso_label
_atom_site_aniso_U_11
_atom_site_aniso_U_22
_atom_site_aniso_U_33
_atom_site_aniso_U_23
_atom_site_aniso_U_13
_atom_site_aniso_U_12
Cu1 0.0292(2) 0.02548(18) 0.02530(17) -0.00083(14) 0.00078(15) 0.00281(15)
Cu2 0.01860(18) 0.02040(16) 0.02615(17) 0.00134(13) -0.00004(14) -0.00150(14)
O1 0.0215(11) 0.0289(11) 0.0261(10) -0.0039(8) 0.0027(9) -0.0018(9)
O3 0.0225(12) 0.0266(10) 0.0265(10) -0.0028(8) 0.0035(9) -0.0066(9)
O61 0.0319(14) 0.0322(11) 0.0336(12) 0.0034(9) 0.0018(10) 0.0047(10)
O62 0.0380(16) 0.0515(15) 0.0399(14) -0.0105(12) 0.0014(12) 0.0063(13)
O63 0.0249(12) 0.0229(10) 0.0333(11) 0.0005(9) -0.0004(9) -0.0055(9)
O64 0.0329(15) 0.0356(12) 0.0444(13) -0.0091(10) 0.0024(11) -0.0043(11)
N1 0.0399(18) 0.0274(13) 0.0243(13) -0.0031(10) -0.0009(12) -0.0010(12)
N2 0.0351(17) 0.0296(13) 0.0264(13) -0.0005(11) 0.0034(12) 0.0012(12)
N3 0.0294(15) 0.0207(11) 0.0297(13) -0.0044(10) 0.0017(12) 0.0071(10)
N4 0.0268(15) 0.0248(12) 0.0226(12) -0.0001(10) 0.0031(11) -0.0011(11)
N5 0.0229(14) 0.0246(12) 0.0319(13) -0.0002(10) -0.0042(11) 0.0003(11)
N6 0.0236(14) 0.0191(11) 0.0280(12) -0.0038(9) 0.0003(11) -0.0042(10)
C1 0.0188(15) 0.0163(12) 0.0325(15) -0.0048(11) 0.0027(13) 0.0019(11)
C2 0.0284(17) 0.0200(13) 0.0336(15) -0.0013(11) -0.0025(14) 0.0035(12)
C3 0.0302(19) 0.0237(14) 0.0369(17) -0.0004(12) -0.0113(14) 0.0020(13)
C4 0.0170(16) 0.0257(15) 0.0474(19) -0.0033(13) -0.0007(14) -0.0014(12)
C5 0.0230(17) 0.0181(13) 0.0377(16) -0.0064(11) 0.0015(14) -0.0011(12)
C6 0.0241(16) 0.0155(12) 0.0310(15) -0.0045(11) 0.0016(13) -0.0009(11)
C7 0.0200(16) 0.0187(13) 0.0302(15) -0.0046(11) 0.0036(13) -0.0013(11)
C8 0.0279(17) 0.0183(12) 0.0303(15) -0.0010(11) 0.0040(13) -0.0040(11)
C9 0.0330(18) 0.0224(14) 0.0367(15) -0.0040(13) 0.0127(14) -0.0101(13)
C10 0.0255(18) 0.0281(16) 0.0448(17) -0.0048(14) 0.0111(14) -0.0078(14)
C11 0.034(2) 0.0259(15) 0.0310(16) 0.0011(12) -0.0074(14) 0.0042(14)
C12 0.047(2) 0.0397(18) 0.0223(15) 0.0010(13) -0.0006(15) -0.0002(16)
C13 0.045(2) 0.0336(17) 0.0301(16) -0.0019(13) 0.0048(16) 0.0044(16)
C14 0.068(3) 0.044(2) 0.0308(16) 0.0083(16) 0.0075(18) -0.003(2)
C15 0.069(3) 0.048(2) 0.044(2) 0.0119(18) 0.014(2) -0.012(2)
C16 0.042(2) 0.0401(19) 0.050(2) 0.0041(16) 0.0145(19) -0.0051(17)
C17 0.036(2) 0.0351(17) 0.0375(17) 0.0013(13) 0.0102(15) 0.0010(15)
C18 0.042(2) 0.054(2) 0.044(2) 0.0080(17) -0.0081(19) -0.016(2)
C22 0.047(2) 0.0333(18) 0.0361(18) -0.0099(14) -0.0121(17) -0.0020(16)
C23 0.037(2) 0.0248(15) 0.0324(16) -0.0085(12) -0.0001(15) 0.0070(14)
C24 0.037(2) 0.0294(15) 0.0394(17) -0.0098(13) -0.0017(16) 0.0041(15)
C25 0.032(2) 0.0244(15) 0.053(2) -0.0035(14) 0.0085(17) 0.0065(14)
C26 0.0295(18) 0.0249(15) 0.0412(18) 0.0007(13) 0.0037(15) 0.0094(13)
C27 0.0303(19) 0.0221(14) 0.0346(16) -0.0005(12) 0.0012(14) 0.0108(13)
C28 0.036(2) 0.0279(14) 0.0325(15) 0.0071(12) -0.0030(15) 0.0023(14)
C31 0.039(2) 0.0216(14) 0.0301(16) 0.0041(12) 0.0010(14) -0.0014(14)
C32 0.036(2) 0.0410(17) 0.0247(14) 0.0061(13) -0.0036(14) 0.0007(16)
C33 0.036(2) 0.0371(17) 0.0314(16) -0.0015(14) -0.0046(15) 0.0041(15)
C34 0.047(3) 0.073(3) 0.041(2) 0.0086(19) -0.0114(19) 0.018(2)
C35 0.041(3) 0.083(3) 0.060(3) 0.002(2) -0.018(2) 0.022(2)
C36 0.031(2) 0.0382(19) 0.063(3) -0.0077(18) -0.0059(19) 0.0066(16)
C37 0.0253(18) 0.0294(15) 0.0435(19) -0.0047(14) -0.0022(16) 0.0001(13)
C38 0.0234(19) 0.052(2) 0.050(2) 0.0022(17) 0.0066(16) 0.0007(16)
C42 0.0294(18) 0.0304(16) 0.0263(14) -0.0016(12) 0.0044(13) -0.0022(14)
C43 0.0274(17) 0.0242(13) 0.0282(15) -0.0059(11) 0.0016(14) -0.0061(13)
C44 0.0232(18) 0.0415(19) 0.0374(18) -0.0068(14) 0.0077(14) -0.0013(14)
C45 0.0197(17) 0.048(2) 0.048(2) -0.0021(16) 0.0003(16) 0.0054(15)
C46 0.0265(18) 0.0333(16) 0.0370(17) 0.0025(14) -0.0065(15) 0.0010(14)
C47 0.0274(18) 0.0194(13) 0.0340(15) 0.0004(12) -0.0032(14) -0.0024(12)
C48 0.0288(19) 0.0322(16) 0.0315(16) 0.0051(13) 0.0003(14) 0.0001(14)
C61 0.029(2) 0.0298(15) 0.0375(17) 0.0035(13) 0.0048(15) 0.0008(14)
C62 0.035(2) 0.0312(17) 0.053(2) -0.0007(16) 0.0023(17) 0.0036(15)
C63 0.0203(16) 0.0267(14) 0.0435(18) 0.0023(13) -0.0022(15) -0.0021(12)
C64 0.041(2) 0.0278(16) 0.064(2) -0.0032(17) 0.002(2) -0.0064(15)
C1L 0.210(10) 0.083(4) 0.057(3) -0.012(3) -0.011(5) 0.011(6)
C2L 0.062(3) 0.065(3) 0.058(3) -0.010(2) -0.011(3) 0.011(3)
N1L 0.045(3) 0.102(4) 0.084(3) -0.013(3) 0.009(2) 0.017(3)
O1W 0.119(4) 0.118(4) 0.082(3) -0.015(3) 0.009(3) 0.018(3)
O2W 0.170(6) 0.133(5) 0.087(3) 0.017(3) -0.016(4) 0.041(4)
O3W 0.187(7) 0.234(8) 0.090(4) -0.018(4) -0.039(4) 0.097(7)
O4W 0.184(7) 0.130(5) 0.104(4) -0.046(3) 0.010(4) 0.000(5)
O5W 0.068(4) 0.181(7) 0.098(4) -0.057(5) 0.003(3) 0.024(5)
O6W 0.226(9) 0.216(9) 0.039(3) -0.017(4) 0.007(4) -0.129(7)
O7W 0.100(6) 0.141(7) 0.193(8) 0.073(6) 0.046(6) 0.027(5)
O8W 0.157(14) 0.137(11) 0.074(7) -0.027(8) 0.015(7) 0.018(11)
O8WB 0.078(6) 0.111(8) 0.074(6) -0.054(6) 0.028(5) -0.027(7)
O9WA 0.036(6) 0.062(7) 0.034(5) 0.009(6) 0.006(5) -0.003(6)
O9WB 0.017(5) 0.051(6) 0.031(5) 0.010(5) -0.005(4) -0.014(5)
O10W 0.117(15) 0.075(9) 0.065(9) 0.020(7) -0.037(10) -0.022(10)
O11W 0.071(12) 0.071(10) 0.18(2) -0.055(12) -0.034(12) 0.033(9)
O12W 0.071(5) 0.066(4) 0.087(5) -0.004(4) 0.007(4) -0.008(4)
O13W 0.122(7) 0.072(5) 0.056(4) 0.013(3) -0.035(4) -0.017(5)
O14W 0.086(9) 0.022(5) 0.110(10) 0.008(6) 0.038(8) 0.034(6)
O15W 0.089(8) 0.071(7) 0.045(5) 0.014(5) -0.010(6) 0.004(7)

loop_
_atom_type_symbol
_atom_type_description
_atom_type_scat_dispersion_real
_atom_type_scat_dispersion_imag
_atom_type_scat_source
C C 0.0033 0.0016 'International Tables Vol C Tables 4.2.6.8 and 6.1.1.4'
H H 0.0000 0.0000 'International Tables Vol C Tables 4.2.6.8 and 6.1.1.4'
N N 0.0061 0.0033 'International Tables Vol C Tables 4.2.6.8 and 6.1.1.4'
O O 0.0106 0.0060 'International Tables Vol C Tables 4.2.6.8 and 6.1.1.4'
Cu Cu 0.3201 1.2651 'International Tables Vol C Tables 4.2.6.8 and 6.1.1.4'

loop_
_geom_angle_atom_site_label_1
_geom_angle_atom_site_label_2
_geom_angle_atom_site_label_3
_geom_angle
O61 Cu1 N1 155.20(11)
O61 Cu1 N2 95.45(11)
N1 Cu1 N2 82.41(12)
O61 Cu1 N3 98.55(10)
N1 Cu1 N3 82.34(11)
N2 Cu1 N3 164.75(12)
O61 Cu1 O1 110.82(9)
N1 Cu1 O1 93.93(10)
N2 Cu1 O1 90.18(10)
N3 Cu1 O1 90.49(9)
O61 Cu1 O62 56.16(9)
N1 Cu1 O62 99.07(10)
N2 Cu1 O62 90.60(10)
N3 Cu1 O62 92.16(10)
O1 Cu1 O62 166.96(9)
O63 Cu2 N5 96.37(10)
O63 Cu2 N4 150.30(10)
N5 Cu2 N4 83.30(11)
O63 Cu2 N6 93.77(10)
N5 Cu2 N6 166.46(11)
N4 Cu2 N6 83.44(11)
O63 Cu2 O3 117.34(8)
N5 Cu2 O3 92.81(9)
N4 Cu2 O3 92.29(9)
N6 Cu2 O3 90.47(9)
O63 Cu2 O64 56.71(9)
N5 Cu2 O64 93.55(10)
N4 Cu2 O64 93.61(9)
N6 Cu2 O64 84.54(9)
O3 Cu2 O64 171.78(8)
C1 O1 Cu1 108.36(17)
C7 O3 Cu2 107.23(17)
C61 O61 Cu1 104.9(2)
C61 O62 Cu1 77.1(2)
C63 O63 Cu2 103.64(19)
C63 O64 Cu2 77.13(18)
C12 N1 C22 111.6(3)
C12 N1 C11 109.8(3)
C22 N1 C11 111.3(3)
C12 N1 Cu1 105.6(2)
C22 N1 Cu1 107.5(2)
C11 N1 Cu1 110.95(19)
C13 N2 C17 118.9(3)
C13 N2 Cu1 111.2(2)
C17 N2 Cu1 129.8(2)
C23 N3 C27 118.7(3)
C23 N3 Cu1 112.4(2)
C27 N3 Cu1 128.5(2)
C42 N4 C32 111.7(2)
C42 N4 C31 111.6(3)
C32 N4 C31 109.2(3)
C42 N4 Cu2 106.74(19)
C32 N4 Cu2 105.2(2)
C31 N4 Cu2 112.19(19)
C37 N5 C33 119.4(3)
C37 N5 Cu2 129.1(2)
C33 N5 Cu2 111.5(2)
C47 N6 C43 119.8(3)
C47 N6 Cu2 128.4(2)
C43 N6 Cu2 111.8(2)
O1 C1 C2 121.5(3)
O1 C1 C6 118.1(3)
C2 C1 C6 120.5(3)
C1 C2 C3 118.8(3)
C1 C2 C11 120.2(3)
C3 C2 C11 120.9(3)
C4 C3 C2 121.7(3)
C4 C3 H3 119.1
C2 C3 H3 119.1
C3 C4 C5 120.6(3)
C3 C4 H4 119.7
C5 C4 H4 119.7
C10 C5 C6 118.8(3)
C10 C5 C4 123.2(3)
C6 C5 C4 118.0(3)
C5 C6 C1 120.4(3)
C5 C6 C7 119.4(3)
C1 C6 C7 120.2(3)
O3 C7 C8 120.7(3)
O3 C7 C6 119.0(3)
C8 C7 C6 120.3(3)
C7 C8 C9 118.5(3)
C7 C8 C31 120.5(3)
C9 C8 C31 121.0(3)
C10 C9 C8 122.5(3)
C10 C9 H9 118.8
C8 C9 H9 118.8
C9 C10 C5 120.5(3)
C9 C10 H10 119.7
C5 C10 H10 119.7
C2 C11 N1 114.1(3)
C2 C11 H11A 108.7
N1 C11 H11A 108.7
C2 C11 H11B 108.7
N1 C11 H11B 108.7
H11A C11 H11B 107.6
N1 C12 C13 108.9(3)
N1 C12 H12A 109.9
C13 C12 H12A 109.9
N1 C12 H12B 109.9
C13 C12 H12B 109.9
H12A C12 H12B 108.3
N2 C13 C14 122.0(4)
N2 C13 C12 115.6(3)
C14 C13 C12 122.4(3)
C15 C14 C13 118.2(4)
C15 C14 H14 120.9
C13 C14 H14 120.9
C16 C15 C14 120.0(4)
C16 C15 H15 120.0
C14 C15 H15 120.0
C15 C16 C17 119.8(4)
C15 C16 H16 120.1
C17 C16 H16 120.1
N2 C17 C16 121.0(4)
N2 C17 C18 117.8(3)
C16 C17 C18 121.1(4)
C17 C18 H18A 109.5
C17 C18 H18B 109.5
H18A C18 H18B 109.5
C17 C18 H18C 109.5
H18A C18 H18C 109.5
H18B C18 H18C 109.5
N1 C22 C23 110.2(3)
N1 C22 H22A 109.6
C23 C22 H22A 109.6
N1 C22 H22B 109.6
C23 C22 H22B 109.6
H22A C22 H22B 108.1
N3 C23 C24 123.6(3)
N3 C23 C22 115.8(3)
C24 C23 C22 120.6(3)
C23 C24 C25 117.5(3)
C23 C24 H24 121.3
C25 C24 H24 121.3
C26 C25 C24 119.1(3)
C26 C25 H25 120.5
C24 C25 H25 120.5
C25 C26 C27 120.5(3)
C25 C26 H26 119.8
C27 C26 H26 119.8
N3 C27 C26 120.4(3)
N3 C27 C28 118.3(3)
C26 C27 C28 121.3(3)
C27 C28 H28A 109.5
C27 C28 H28B 109.5
H28A C28 H28B 109.5
C27 C28 H28C 109.5
H28A C28 H28C 109.5
H28B C28 H28C 109.5
C8 C31 N4 112.1(2)
C8 C31 H31A 109.2
N4 C31 H31A 109.2
C8 C31 H31B 109.2
N4 C31 H31B 109.2
H31A C31 H31B 107.9
N4 C32 C33 109.9(3)
N4 C32 H32A 109.7
C33 C32 H32A 109.7
N4 C32 H32B 109.7
C33 C32 H32B 109.7
H32A C32 H32B 108.2
N5 C33 C34 121.4(4)
N5 C33 C32 115.6(3)
C34 C33 C32 123.0(3)
C35 C34 C33 120.0(4)
C35 C34 H34 120.0
C33 C34 H34 120.0
C34 C35 C36 119.4(4)
C34 C35 H35 120.3
C36 C35 H35 120.3
C37 C36 C35 117.8(4)
C37 C36 H36 121.1
C35 C36 H36 121.1
N5 C37 C36 121.9(3)
N5 C37 C38 117.6(3)
C36 C37 C38 120.5(4)
C37 C38 H38A 109.5
C37 C38 H38B 109.5
H38A C38 H38B 109.5
C37 C38 H38C 109.5
H38A C38 H38C 109.5
H38B C38 H38C 109.5
N4 C42 C43 111.7(3)
N4 C42 H42A 109.3
C43 C42 H42A 109.3
N4 C42 H42B 109.3
C43 C42 H42B 109.3
H42A C42 H42B 107.9
N6 C43 C44 121.7(3)
N6 C43 C42 116.5(3)
C44 C43 C42 121.7(3)
C43 C44 C45 119.3(3)
C43 C44 H44 120.4
C45 C44 H44 120.4
C46 C45 C44 118.9(3)
C46 C45 H45 120.5
C44 C45 H45 120.5
C45 C46 C47 120.0(3)
C45 C46 H46 120.0
C47 C46 H46 120.0
N6 C47 C46 120.2(3)
N6 C47 C48 119.1(3)
C46 C47 C48 120.7(3)
C47 C48 H48A 109.5
C47 C48 H48B 109.5
H48A C48 H48B 109.5
C47 C48 H48C 109.5
H48A C48 H48C 109.5
H48B C48 H48C 109.5
O62 C61 O61 121.8(3)
O62 C61 C62 120.6(3)
O61 C61 C62 117.6(3)
C61 C62 H62A 109.5
C61 C62 H62B 109.5
H62A C62 H62B 109.5
C61 C62 H62C 109.5
H62A C62 H62C 109.5
H62B C62 H62C 109.5
O64 C63 O63 122.1(3)
O64 C63 C64 121.1(3)
O63 C63 C64 116.8(3)
C63 C64 H64A 109.5
C63 C64 H64B 109.5
H64A C64 H64B 109.5
C63 C64 H64C 109.5
H64A C64 H64C 109.5
H64B C64 H64C 109.5
C2L C1L H1LA 109.5
C2L C1L H1LB 109.5
H1LA C1L H1LB 109.5
C2L C1L H1LC 109.5
H1LA C1L H1LC 109.5
H1LB C1L H1LC 109.5
N1L C2L C1L 177.8(7)
O9WB O9WA O15W 45.4(9)
O9WA O9WB O15W 102.5(13)
O15W O11W O10W 101.9(15)
O12W O15W O9WB 129.6(15)
O12W O15W O11W 110.4(15)
O9WB O15W O11W 119.5(14)
O12W O15W O9WA 102.6(11)
O9WB O15W O9WA 32.1(7)
O11W O15W O9WA 145.3(14)

loop_
_geom_bond_atom_site_label_1
_geom_bond_atom_site_label_2
_geom_bond_distance
Cu1 O61 1.968(2)
Cu1 N1 2.015(3)
Cu1 N2 2.043(3)
Cu1 N3 2.057(3)
Cu1 O1 2.284(2)
Cu1 O62 2.580(3)
Cu2 O63 1.966(2)
Cu2 N5 2.015(3)
Cu2 N4 2.015(3)
Cu2 N6 2.030(3)
Cu2 O3 2.309(2)
Cu2 O64 2.555(2)
O1 C1 1.362(4)
O3 C7 1.361(4)
O61 C61 1.273(4)
O62 C61 1.254(4)
O63 C63 1.273(4)
O64 C63 1.251(4)
N1 C12 1.475(4)
N1 C22 1.479(4)
N1 C11 1.505(4)
N2 C13 1.351(5)
N2 C17 1.360(5)
N3 C23 1.341(5)
N3 C27 1.344(4)
N4 C42 1.481(4)
N4 C32 1.482(4)
N4 C31 1.506(4)
N5 C37 1.345(5)
N5 C33 1.362(4)
N6 C47 1.347(4)
N6 C43 1.349(4)
C1 C2 1.376(5)
C1 C6 1.422(4)
C2 C3 1.424(5)
C2 C11 1.500(5)
C3 C4 1.364(5)
C3 H3 0.9500
C4 C5 1.421(5)
C4 H4 0.9500
C5 C10 1.415(5)
C5 C6 1.418(5)
C6 C7 1.446(4)
C7 C8 1.378(4)
C8 C9 1.425(5)
C8 C31 1.492(5)
C9 C10 1.353(5)
C9 H9 0.9500
C10 H10 0.9500
C11 H11A 0.9900
C11 H11B 0.9900
C12 C13 1.515(6)
C12 H12A 0.9900
C12 H12B 0.9900
C13 C14 1.393(5)
C14 C15 1.380(7)
C14 H14 0.9500
C15 C16 1.373(6)
C15 H15 0.9500
C16 C17 1.379(5)
C16 H16 0.9500
C17 C18 1.482(5)
C18 H18A 0.9800
C18 H18B 0.9800
C18 H18C 0.9800
C22 C23 1.510(5)
C22 H22A 0.9900
C22 H22B 0.9900
C23 C24 1.384(5)
C24 C25 1.393(5)
C24 H24 0.9500
C25 C26 1.368(5)
C25 H25 0.9500
C26 C27 1.397(5)
C26 H26 0.9500
C27 C28 1.500(5)
C28 H28A 0.9800
C28 H28B 0.9800
C28 H28C 0.9800
C31 H31A 0.9900
C31 H31B 0.9900
C32 C33 1.504(5)
C32 H32A 0.9900
C32 H32B 0.9900
C33 C34 1.380(5)
C34 C35 1.362(7)
C34 H34 0.9500
C35 C36 1.422(7)
C35 H35 0.9500
C36 C37 1.394(5)
C36 H36 0.9500
C37 C38 1.492(5)
C38 H38A 0.9800
C38 H38B 0.9800
C38 H38C 0.9800
C42 C43 1.494(5)
C42 H42A 0.9900
C42 H42B 0.9900
C43 C44 1.381(5)
C44 C45 1.384(5)
C44 H44 0.9500
C45 C46 1.372(5)
C45 H45 0.9500
C46 C47 1.403(5)
C46 H46 0.9500
C47 C48 1.480(5)
C48 H48A 0.9800
C48 H48B 0.9800
C48 H48C 0.9800
C61 C62 1.504(5)
C62 H62A 0.9800
C62 H62B 0.9800
C62 H62C 0.9800
C63 C64 1.501(4)
C64 H64A 0.9800
C64 H64B 0.9800
C64 H64C 0.9800
C1L C2L 1.440(9)
C1L H1LA 0.9800
C1L H1LB 0.9800
C1L H1LC 0.9800
C2L N1L 1.111(7)
O8W O8WB 0.922(14)
O9WA O9WB 0.967(14)
O9WA O15W 1.78(2)
O9WB O15W 1.298(19)
O10W O11W 1.59(3)
O11W O15W 1.56(2)
O12W O15W 1.211(16)
